data_7219302
loop_
_publ_author_name
'Gao, Bo'
'Duan, Qian'
'Li, Yanhui'
'Li, Dongni'
'Zhang, Liqiu'
'Cui, Yuan'
'Hu, Ning-Hai'
'Pang, Xuan'

_publ_section_title
;
 Stereoselective Ring-Opening Polymerization of rac-Lactides Catalyzed by
 Titanium Complexes Containing N, N-Bidentate Phenanthrene Derivatives
;
_journal_name_full 'RSC Adv.'
_journal_paper_doi 10.1039/C4RA15822A
_journal_year 2015
_chemical_formula_moiety 'C44 H58 N2 O2 Ti'
_chemical_formula_sum 'C44 H58 N2 O2 Ti'
_chemical_formula_weight 694.82
_chemical_name_systematic
; 
 ? 
;
_space_group_IT_number 14
_symmetry_cell_setting monoclinic
_symmetry_space_group_name_Hall '-P 2ybc'
_symmetry_space_group_name_H-M 'P 1 21/c 1'
_atom_sites_solution_hydrogens geom
_atom_sites_solution_primary direct
_atom_sites_solution_secondary difmap
_audit_block_doi 10.5517/cc13rm5n
_audit_creation_method SHELXL-97
_audit_update_record
;
2015-01-08 deposited with the CCDC.
2015-01-14 downloaded from the CCDC.
;
_cell_angle_alpha 90.00
_cell_angle_beta 94.444(6)
_cell_angle_gamma 90.00
_cell_formula_units_Z 4
_cell_length_a 17.034(6)
_cell_length_b 18.233(6)
_cell_length_c 12.983(4)
_cell_measurement_reflns_used 1508
_cell_measurement_temperature 188(2)
_cell_measurement_theta_max 19.37
_cell_measurement_theta_min 2.21
_cell_volume 4020(2)
_computing_cell_refinement 'SAINT (Bruker, 2007)'
_computing_data_collection 'SMART (Bruker, 2007)'
_computing_data_reduction SAINT
_computing_molecular_graphics SHELXTL
_computing_publication_material SHELXTL
_computing_structure_refinement 'SHELXL-97 (Sheldrick, 1997)'
_computing_structure_solution 'SHELXS-97 (Sheldrick, 1990)'
_diffrn_ambient_temperature 188(2)
_diffrn_measured_fraction_theta_full 0.995
_diffrn_measured_fraction_theta_max 0.995
_diffrn_measurement_device_type 'Bruker APEX CCD'
_diffrn_measurement_method '\f and \w scans'
_diffrn_radiation_monochromator graphite
_diffrn_radiation_source 'fine-focus sealed tube'
_diffrn_radiation_type MoK\a
_diffrn_radiation_wavelength 0.71073
_diffrn_reflns_av_R_equivalents 0.1269
_diffrn_reflns_av_sigmaI/netI 0.1426
_diffrn_reflns_limit_h_max 20
_diffrn_reflns_limit_h_min -20
_diffrn_reflns_limit_k_max 19
_diffrn_reflns_limit_k_min -21
_diffrn_reflns_limit_l_max 15
_diffrn_reflns_limit_l_min -13
_diffrn_reflns_number 23281
_diffrn_reflns_theta_full 25.01
_diffrn_reflns_theta_max 25.01
_diffrn_reflns_theta_min 1.64
_exptl_absorpt_coefficient_mu 0.249
_exptl_absorpt_correction_T_max 0.969
_exptl_absorpt_correction_T_min 0.935
_exptl_absorpt_correction_type multi-scan
_exptl_absorpt_process_details SADABS
_exptl_crystal_colour 'light yellow'
_exptl_crystal_density_diffrn 1.148
_exptl_crystal_density_method 'not measured'
_exptl_crystal_description block
_exptl_crystal_F_000 1496
_exptl_crystal_size_max 0.21
_exptl_crystal_size_mid 0.15
_exptl_crystal_size_min 0.10
_refine_diff_density_max 0.855
_refine_diff_density_min -0.396
_refine_diff_density_rms 0.082
_refine_ls_extinction_method none
_refine_ls_goodness_of_fit_ref 1.027
_refine_ls_hydrogen_treatment constr
_refine_ls_matrix_type full
_refine_ls_number_parameters 454
_refine_ls_number_reflns 7069
_refine_ls_number_restraints 0
_refine_ls_restrained_S_all 1.027
_refine_ls_R_factor_all 0.1721
_refine_ls_R_factor_gt 0.0805
_refine_ls_shift/su_max 0.001
_refine_ls_shift/su_mean 0.000
_refine_ls_structure_factor_coef Fsqd
_refine_ls_weighting_details 'calc w=1/[\s^2^(Fo^2^)+(0.0913P)^2^] where P=(Fo^2^+2Fc^2^)/3'
_refine_ls_weighting_scheme calc
_refine_ls_wR_factor_gt 0.1755
_refine_ls_wR_factor_ref 0.2158
_reflns_number_gt 3463
_reflns_number_total 7069
_reflns_threshold_expression >2\s(I)
_cod_data_source_file c4ra15822a2.cif
_cod_data_source_block 3
_cod_depositor_comments
;
The following automatic conversions were performed:

'_symmetry_cell_setting' value 'Monoclinic' changed to 'monoclinic'
according to
/usr/data/users/saulius/crontab/automatic-downloads/rss-feeds/RSC/lib/dictionaries/cif_core.dic
dictionary named 'cif_core.dic' version 2.4.2 from 2011-04-26.

Automatic conversion script
Id: cif_fix_values 2935 2014-11-11 08:27:57Z andrius 
;
_cod_original_sg_symbol_H-M 'P 21/c'
_cod_database_code 7219302

loop_
_symmetry_equiv_pos_as_xyz
'x, y, z'
'-x, y+1/2, -z+1/2'
'-x, -y, -z'
'x, -y-1/2, z-1/2'

loop_
_atom_site_label
_atom_site_type_symbol
_atom_site_fract_x
_atom_site_fract_y
_atom_site_fract_z
_atom_site_U_iso_or_equiv
_atom_site_adp_type
_atom_site_occupancy
_atom_site_symmetry_multiplicity
_atom_site_calc_flag
_atom_site_refinement_flags
Ti1 Ti 0.69909(5) 0.97947(5) 0.81304(7) 0.0359(3) Uani 1 1 d .
O1 O 0.63509(19) 0.9053(2) 0.8429(3) 0.0481(10) Uani 1 1 d .
O2 O 0.6427(2) 1.0661(2) 0.8219(3) 0.0588(11) Uani 1 1 d .
N1 N 0.8036(2) 0.9770(2) 0.8796(3) 0.0284(9) Uani 1 1 d .
N2 N 0.7426(2) 0.9747(2) 0.6834(3) 0.0293(9) Uani 1 1 d .
C1 C 0.8403(3) 0.9522(3) 0.9770(4) 0.0303(11) Uani 1 1 d .
C2 C 0.8076(3) 0.9722(3) 1.0694(4) 0.0341(12) Uani 1 1 d .
C3 C 0.8457(3) 0.9489(3) 1.1624(4) 0.0425(14) Uani 1 1 d .
H3 H 0.8236 0.9615 1.2250 0.051 Uiso 1 1 calc R
C4 C 0.9136(3) 0.9086(3) 1.1674(4) 0.0433(14) Uani 1 1 d .
H4 H 0.9400 0.8960 1.2321 0.052 Uiso 1 1 calc R
C5 C 0.9426(3) 0.8869(3) 1.0767(4) 0.0382(13) Uani 1 1 d .
H5 H 0.9896 0.8587 1.0799 0.046 Uiso 1 1 calc R
C6 C 0.9062(3) 0.9043(3) 0.9804(4) 0.0321(12) Uani 1 1 d .
C7 C 0.9361(3) 0.8686(3) 0.8855(4) 0.0344(12) Uani 1 1 d .
H7 H 0.9026 0.8867 0.8241 0.041 Uiso 1 1 calc R
C8 C 1.0222(3) 0.8885(3) 0.8686(4) 0.0549(16) Uani 1 1 d .
H8A H 1.0280 0.9420 0.8679 0.082 Uiso 1 1 calc R
H8B H 1.0361 0.8684 0.8024 0.082 Uiso 1 1 calc R
H8C H 1.0572 0.8679 0.9247 0.082 Uiso 1 1 calc R
C9 C 0.9264(3) 0.7852(3) 0.8899(4) 0.0510(15) Uani 1 1 d .
H9A H 0.9540 0.7664 0.9535 0.077 Uiso 1 1 calc R
H9B H 0.9487 0.7629 0.8300 0.077 Uiso 1 1 calc R
H9C H 0.8703 0.7730 0.8891 0.077 Uiso 1 1 calc R
C10 C 0.7325(3) 1.0168(3) 1.0724(4) 0.0409(13) Uani 1 1 d .
H10 H 0.7186 1.0359 1.0011 0.049 Uiso 1 1 calc R
C11 C 0.7408(4) 1.0836(3) 1.1458(4) 0.0616(17) Uani 1 1 d .
H11A H 0.7478 1.0664 1.2174 0.092 Uiso 1 1 calc R
H11B H 0.6933 1.1139 1.1366 0.092 Uiso 1 1 calc R
H11C H 0.7867 1.1127 1.1298 0.092 Uiso 1 1 calc R
C12 C 0.6640(3) 0.9680(3) 1.1018(4) 0.0591(17) Uani 1 1 d .
H12A H 0.6585 0.9261 1.0545 0.089 Uiso 1 1 calc R
H12B H 0.6151 0.9965 1.0969 0.089 Uiso 1 1 calc R
H12C H 0.6748 0.9502 1.1727 0.089 Uiso 1 1 calc R
C13 C 0.7111(2) 0.9437(3) 0.5871(4) 0.0297(11) Uani 1 1 d .
C14 C 0.7182(3) 0.8675(3) 0.5692(4) 0.0364(12) Uani 1 1 d .
C15 C 0.6900(3) 0.8408(3) 0.4732(4) 0.0463(14) Uani 1 1 d .
H15 H 0.6959 0.7900 0.4590 0.056 Uiso 1 1 calc R
C16 C 0.6542(3) 0.8843(3) 0.3988(4) 0.0511(16) Uani 1 1 d .
H16 H 0.6354 0.8642 0.3341 0.061 Uiso 1 1 calc R
C17 C 0.6454(3) 0.9589(3) 0.4184(4) 0.0465(14) Uani 1 1 d .
H17 H 0.6197 0.9893 0.3668 0.056 Uiso 1 1 calc R
C18 C 0.6732(3) 0.9895(3) 0.5112(4) 0.0349(12) Uani 1 1 d .
C19 C 0.6607(3) 1.0706(3) 0.5312(4) 0.0384(13) Uani 1 1 d .
H19 H 0.6872 1.0829 0.6005 0.046 Uiso 1 1 calc R
C20 C 0.5725(3) 1.0873(3) 0.5333(4) 0.0528(15) Uani 1 1 d .
H20A H 0.5452 1.0740 0.4667 0.079 Uiso 1 1 calc R
H20B H 0.5652 1.1397 0.5462 0.079 Uiso 1 1 calc R
H20C H 0.5508 1.0588 0.5885 0.079 Uiso 1 1 calc R
C21 C 0.6964(3) 1.1192(3) 0.4502(4) 0.0532(16) Uani 1 1 d .
H21A H 0.7523 1.1074 0.4477 0.080 Uiso 1 1 calc R
H21B H 0.6907 1.1709 0.4688 0.080 Uiso 1 1 calc R
H21C H 0.6688 1.1102 0.3822 0.080 Uiso 1 1 calc R
C22 C 0.7545(3) 0.8148(3) 0.6504(4) 0.0430(14) Uani 1 1 d .
H22 H 0.7680 0.8434 0.7151 0.052 Uiso 1 1 calc R
C23 C 0.6956(4) 0.7551(3) 0.6752(5) 0.077(2) Uani 1 1 d .
H23A H 0.6466 0.7780 0.6935 0.116 Uiso 1 1 calc R
H23B H 0.7178 0.7254 0.7333 0.116 Uiso 1 1 calc R
H23C H 0.6848 0.7236 0.6145 0.116 Uiso 1 1 calc R
C24 C 0.8297(4) 0.7797(3) 0.6185(5) 0.0710(19) Uani 1 1 d .
H24A H 0.8180 0.7510 0.5554 0.107 Uiso 1 1 calc R
H24B H 0.8516 0.7475 0.6738 0.107 Uiso 1 1 calc R
H24C H 0.8680 0.8181 0.6055 0.107 Uiso 1 1 calc R
C25 C 0.8649(2) 1.0245(3) 0.6101(4) 0.0298(11) Uani 1 1 d .
C26 C 0.8804(3) 0.9907(3) 0.5188(4) 0.0350(12) Uani 1 1 d .
H26 H 0.8676 0.9403 0.5096 0.042 Uiso 1 1 calc R
C27 C 0.9137(3) 1.0273(3) 0.4407(4) 0.0447(14) Uani 1 1 d .
H27 H 0.9227 1.0028 0.3781 0.054 Uiso 1 1 calc R
C28 C 0.9341(3) 1.1009(3) 0.4545(4) 0.0477(15) Uani 1 1 d .
H28 H 0.9591 1.1266 0.4025 0.057 Uiso 1 1 calc R
C29 C 0.9179(3) 1.1358(3) 0.5436(4) 0.0443(14) Uani 1 1 d .
H29 H 0.9311 1.1862 0.5517 0.053 Uiso 1 1 calc R
C30 C 0.8824(3) 1.1001(3) 0.6233(4) 0.0347(12) Uani 1 1 d .
C31 C 0.8622(3) 1.1373(3) 0.7179(4) 0.0351(12) Uani 1 1 d .
C32 C 0.8565(3) 1.2147(3) 0.7227(4) 0.0479(15) Uani 1 1 d .
H32 H 0.8645 1.2430 0.6630 0.058 Uiso 1 1 calc R
C33 C 0.8394(3) 1.2498(3) 0.8124(5) 0.0552(16) Uani 1 1 d .
H33 H 0.8359 1.3018 0.8142 0.066 Uiso 1 1 calc R
C34 C 0.8277(3) 1.2095(3) 0.8989(4) 0.0456(14) Uani 1 1 d .
H34 H 0.8174 1.2337 0.9613 0.055 Uiso 1 1 calc R
C35 C 0.8306(3) 1.1334(3) 0.8956(4) 0.0372(13) Uani 1 1 d .
H35 H 0.8213 1.1059 0.9556 0.045 Uiso 1 1 calc R
C36 C 0.8469(3) 1.0970(3) 0.8058(4) 0.0308(12) Uani 1 1 d .
C37 C 0.8536(3) 1.0128(2) 0.8043(3) 0.0266(11) Uani 1 1 d .
H37 H 0.9097 0.9994 0.8237 0.032 Uiso 1 1 calc R
C38 C 0.8304(2) 0.9812(3) 0.6953(3) 0.0272(11) Uani 1 1 d .
H38 H 0.8523 0.9304 0.6934 0.033 Uiso 1 1 calc R
C39 C 0.5542(3) 0.8893(3) 0.8530(5) 0.0590(17) Uani 1 1 d .
H39 H 0.5347 0.9231 0.9060 0.071 Uiso 1 1 calc R
C40 C 0.5070(4) 0.9032(4) 0.7523(5) 0.084(2) Uani 1 1 d .
H40A H 0.5128 0.9546 0.7324 0.125 Uiso 1 1 calc R
H40B H 0.4513 0.8927 0.7601 0.125 Uiso 1 1 calc R
H40C H 0.5260 0.8714 0.6987 0.125 Uiso 1 1 calc R
C41 C 0.5462(4) 0.8129(3) 0.8904(5) 0.0722(19) Uani 1 1 d .
H41A H 0.5653 0.7787 0.8398 0.108 Uiso 1 1 calc R
H41B H 0.4907 0.8026 0.8996 0.108 Uiso 1 1 calc R
H41C H 0.5773 0.8070 0.9566 0.108 Uiso 1 1 calc R
C42 C 0.6123(5) 1.1319(5) 0.8522(7) 0.107(3) Uani 1 1 d .
H42 H 0.6370 1.1447 0.9223 0.129 Uiso 1 1 calc R
C43 C 0.6328(6) 1.1953(5) 0.7723(7) 0.142(4) Uani 1 1 d .
H43A H 0.6899 1.1970 0.7671 0.213 Uiso 1 1 calc R
H43B H 0.6146 1.2427 0.7969 0.213 Uiso 1 1 calc R
H43C H 0.6064 1.1847 0.7042 0.213 Uiso 1 1 calc R
C44 C 0.5261(4) 1.1326(5) 0.8553(6) 0.124(3) Uani 1 1 d .
H44A H 0.5013 1.1229 0.7860 0.186 Uiso 1 1 calc R
H44B H 0.5093 1.1807 0.8790 0.186 Uiso 1 1 calc R
H44C H 0.5104 1.0946 0.9030 0.186 Uiso 1 1 calc R

loop_
_atom_site_aniso_label
_atom_site_aniso_U_11
_atom_site_aniso_U_22
_atom_site_aniso_U_33
_atom_site_aniso_U_23
_atom_site_aniso_U_13
_atom_site_aniso_U_12
Ti1 0.0345(5) 0.0407(6) 0.0323(6) -0.0027(5) 0.0016(4) 0.0003(4)
O1 0.045(2) 0.052(3) 0.048(2) 0.0032(19) 0.0038(17) -0.0072(18)
O2 0.058(2) 0.052(3) 0.066(3) -0.012(2) 0.001(2) 0.021(2)
N1 0.034(2) 0.023(2) 0.029(2) -0.0016(19) 0.0059(17) 0.0001(18)
N2 0.033(2) 0.020(2) 0.034(2) -0.0022(19) -0.0012(18) -0.0002(17)
C1 0.036(3) 0.022(3) 0.032(3) -0.003(2) 0.002(2) -0.007(2)
C2 0.037(3) 0.034(3) 0.032(3) -0.004(3) 0.004(2) -0.008(2)
C3 0.053(3) 0.042(4) 0.031(3) -0.003(3) -0.002(3) -0.011(3)
C4 0.057(3) 0.039(3) 0.032(3) 0.008(3) -0.008(3) -0.005(3)
C5 0.044(3) 0.027(3) 0.042(3) 0.000(3) -0.005(3) -0.002(2)
C6 0.037(3) 0.024(3) 0.034(3) 0.005(2) -0.002(2) -0.005(2)
C7 0.046(3) 0.024(3) 0.033(3) 0.002(2) 0.000(2) 0.008(2)
C8 0.053(3) 0.060(4) 0.053(4) 0.009(3) 0.009(3) 0.011(3)
C9 0.076(4) 0.026(3) 0.051(4) -0.003(3) 0.007(3) 0.010(3)
C10 0.049(3) 0.043(3) 0.032(3) -0.010(3) 0.009(2) 0.002(3)
C11 0.079(4) 0.054(4) 0.053(4) -0.023(3) 0.011(3) 0.009(3)
C12 0.050(3) 0.076(5) 0.053(4) -0.006(3) 0.016(3) -0.007(3)
C13 0.031(3) 0.030(3) 0.029(3) -0.003(2) 0.005(2) -0.004(2)
C14 0.044(3) 0.025(3) 0.040(3) -0.006(3) 0.005(2) -0.002(2)
C15 0.065(4) 0.029(3) 0.044(4) -0.009(3) -0.005(3) 0.002(3)
C16 0.064(4) 0.050(4) 0.036(3) -0.014(3) -0.009(3) 0.004(3)
C17 0.053(3) 0.047(4) 0.038(3) 0.001(3) -0.009(3) 0.005(3)
C18 0.035(3) 0.039(3) 0.030(3) 0.005(3) -0.003(2) -0.001(2)
C19 0.051(3) 0.035(3) 0.028(3) 0.001(3) 0.000(2) -0.001(3)
C20 0.057(3) 0.042(4) 0.059(4) 0.002(3) 0.001(3) 0.007(3)
C21 0.058(4) 0.042(4) 0.059(4) 0.011(3) 0.002(3) -0.001(3)
C22 0.064(3) 0.027(3) 0.038(3) 0.000(3) 0.001(3) 0.005(3)
C23 0.122(6) 0.034(4) 0.075(5) 0.011(3) 0.008(4) -0.025(4)
C24 0.101(5) 0.048(4) 0.063(4) -0.003(3) -0.003(4) 0.031(4)
C25 0.025(2) 0.031(3) 0.033(3) 0.001(3) 0.000(2) 0.001(2)
C26 0.036(3) 0.034(3) 0.035(3) -0.002(3) 0.005(2) 0.000(2)
C27 0.038(3) 0.063(4) 0.033(3) 0.001(3) 0.006(2) 0.009(3)
C28 0.041(3) 0.060(4) 0.042(4) 0.019(3) 0.009(3) -0.004(3)
C29 0.046(3) 0.035(3) 0.051(4) 0.008(3) -0.002(3) -0.005(3)
C30 0.038(3) 0.034(3) 0.031(3) 0.006(3) -0.003(2) -0.001(2)
C31 0.038(3) 0.025(3) 0.040(3) 0.000(3) -0.006(2) -0.002(2)
C32 0.071(4) 0.024(3) 0.047(4) 0.004(3) -0.009(3) -0.005(3)
C33 0.082(4) 0.019(3) 0.063(4) -0.003(3) -0.006(3) 0.001(3)
C34 0.066(4) 0.028(3) 0.041(4) -0.013(3) -0.005(3) 0.006(3)
C35 0.047(3) 0.028(3) 0.036(3) -0.004(3) -0.002(2) 0.000(2)
C36 0.035(3) 0.022(3) 0.034(3) -0.001(2) -0.005(2) -0.001(2)
C37 0.031(2) 0.019(3) 0.030(3) 0.003(2) -0.001(2) 0.002(2)
C38 0.038(2) 0.018(3) 0.025(3) -0.001(2) -0.001(2) 0.003(2)
C39 0.045(3) 0.061(5) 0.071(4) 0.006(4) -0.003(3) -0.010(3)
C40 0.063(4) 0.094(6) 0.090(5) 0.023(4) -0.015(4) -0.012(4)
C41 0.069(4) 0.061(5) 0.085(5) 0.015(4) 0.000(4) -0.015(3)
C42 0.104(6) 0.099(7) 0.115(7) -0.035(6) -0.016(5) 0.051(5)
C43 0.179(10) 0.075(7) 0.163(9) 0.013(7) -0.042(7) 0.009(6)
C44 0.078(6) 0.170(10) 0.129(7) -0.001(7) 0.042(5) 0.019(6)

loop_
_atom_type_symbol
_atom_type_description
_atom_type_scat_dispersion_real
_atom_type_scat_dispersion_imag
_atom_type_scat_source
C C 0.0033 0.0016 'International Tables Vol C Tables 4.2.6.8 and 6.1.1.4'
H H 0.0000 0.0000 'International Tables Vol C Tables 4.2.6.8 and 6.1.1.4'
N N 0.0061 0.0033 'International Tables Vol C Tables 4.2.6.8 and 6.1.1.4'
O O 0.0106 0.0060 'International Tables Vol C Tables 4.2.6.8 and 6.1.1.4'
Ti Ti 0.2776 0.4457 'International Tables Vol C Tables 4.2.6.8 and 6.1.1.4'

loop_
_geom_angle_atom_site_label_1
_geom_angle_atom_site_label_2
_geom_angle_atom_site_label_3
_geom_angle
O1 Ti1 O2 107.53(17)
O1 Ti1 N2 116.30(16)
O2 Ti1 N2 109.51(17)
O1 Ti1 N1 116.25(16)
O2 Ti1 N1 117.29(16)
N2 Ti1 N1 89.18(15)
O1 Ti1 C37 141.62(15)
O2 Ti1 C37 108.70(16)
N2 Ti1 C37 61.65(14)
N1 Ti1 C37 32.23(14)
C39 O1 Ti1 141.3(3)
C42 O2 Ti1 165.3(4)
C1 N1 C37 118.8(3)
C1 N1 Ti1 136.7(3)
C37 N1 Ti1 104.6(3)
C13 N2 C38 115.1(3)
C13 N2 Ti1 130.2(3)
C38 N2 Ti1 111.2(3)
C2 C1 C6 119.7(4)
C2 C1 N1 119.6(4)
C6 C1 N1 120.6(4)
C3 C2 C1 118.2(5)
C3 C2 C10 118.6(5)
C1 C2 C10 123.3(4)
C4 C3 C2 122.7(5)
C4 C3 H3 118.6
C2 C3 H3 118.6
C5 C4 C3 118.4(5)
C5 C4 H4 120.8
C3 C4 H4 120.8
C4 C5 C6 122.8(5)
C4 C5 H5 118.6
C6 C5 H5 118.6
C5 C6 C1 117.7(5)
C5 C6 C7 118.6(4)
C1 C6 C7 123.6(4)
C6 C7 C9 110.6(4)
C6 C7 C8 113.4(4)
C9 C7 C8 110.2(4)
C6 C7 H7 107.4
C9 C7 H7 107.4
C8 C7 H7 107.4
C7 C8 H8A 109.5
C7 C8 H8B 109.5
H8A C8 H8B 109.5
C7 C8 H8C 109.5
H8A C8 H8C 109.5
H8B C8 H8C 109.5
C7 C9 H9A 109.5
C7 C9 H9B 109.5
H9A C9 H9B 109.5
C7 C9 H9C 109.5
H9A C9 H9C 109.5
H9B C9 H9C 109.5
C2 C10 C12 110.6(4)
C2 C10 C11 113.5(4)
C12 C10 C11 109.8(4)
C2 C10 H10 107.5
C12 C10 H10 107.5
C11 C10 H10 107.5
C10 C11 H11A 109.5
C10 C11 H11B 109.5
H11A C11 H11B 109.5
C10 C11 H11C 109.5
H11A C11 H11C 109.5
H11B C11 H11C 109.5
C10 C12 H12A 109.5
C10 C12 H12B 109.5
H12A C12 H12B 109.5
C10 C12 H12C 109.5
H12A C12 H12C 109.5
H12B C12 H12C 109.5
C14 C13 C18 120.5(4)
C14 C13 N2 119.9(4)
C18 C13 N2 119.6(4)
C15 C14 C13 117.6(5)
C15 C14 C22 119.6(5)
C13 C14 C22 122.8(4)
C16 C15 C14 122.5(5)
C16 C15 H15 118.7
C14 C15 H15 118.7
C15 C16 C17 119.3(5)
C15 C16 H16 120.3
C17 C16 H16 120.3
C18 C17 C16 121.4(5)
C18 C17 H17 119.3
C16 C17 H17 119.3
C17 C18 C13 118.6(5)
C17 C18 C19 120.1(4)
C13 C18 C19 121.3(4)
C18 C19 C21 112.1(4)
C18 C19 C20 110.2(4)
C21 C19 C20 109.8(4)
C18 C19 H19 108.2
C21 C19 H19 108.2
C20 C19 H19 108.2
C19 C20 H20A 109.5
C19 C20 H20B 109.5
H20A C20 H20B 109.5
C19 C20 H20C 109.5
H20A C20 H20C 109.5
H20B C20 H20C 109.5
C19 C21 H21A 109.5
C19 C21 H21B 109.5
H21A C21 H21B 109.5
C19 C21 H21C 109.5
H21A C21 H21C 109.5
H21B C21 H21C 109.5
C24 C22 C14 112.5(4)
C24 C22 C23 109.8(5)
C14 C22 C23 110.8(4)
C24 C22 H22 107.9
C14 C22 H22 107.9
C23 C22 H22 107.9
C22 C23 H23A 109.5
C22 C23 H23B 109.5
H23A C23 H23B 109.5
C22 C23 H23C 109.5
H23A C23 H23C 109.5
H23B C23 H23C 109.5
C22 C24 H24A 109.5
C22 C24 H24B 109.5
H24A C24 H24B 109.5
C22 C24 H24C 109.5
H24A C24 H24C 109.5
H24B C24 H24C 109.5
C26 C25 C30 119.1(4)
C26 C25 C38 120.3(4)
C30 C25 C38 120.6(4)
C27 C26 C25 122.3(5)
C27 C26 H26 118.9
C25 C26 H26 118.9
C26 C27 C28 119.1(5)
C26 C27 H27 120.5
C28 C27 H27 120.5
C29 C28 C27 119.5(5)
C29 C28 H28 120.3
C27 C28 H28 120.3
C28 C29 C30 122.5(5)
C28 C29 H29 118.8
C30 C29 H29 118.8
C29 C30 C25 117.5(5)
C29 C30 C31 123.1(5)
C25 C30 C31 119.4(4)
C36 C31 C32 118.1(5)
C36 C31 C30 120.6(5)
C32 C31 C30 121.3(5)
C33 C32 C31 121.3(5)
C33 C32 H32 119.4
C31 C32 H32 119.4
C34 C33 C32 119.8(5)
C34 C33 H33 120.1
C32 C33 H33 120.1
C33 C34 C35 120.2(5)
C33 C34 H34 119.9
C35 C34 H34 119.9
C34 C35 C36 120.8(5)
C34 C35 H35 119.6
C36 C35 H35 119.6
C35 C36 C31 119.8(5)
C35 C36 C37 120.4(4)
C31 C36 C37 119.7(4)
N1 C37 C36 112.4(4)
N1 C37 C38 108.5(3)
C36 C37 C38 111.6(4)
N1 C37 H37 108.1
C36 C37 H37 108.1
C38 C37 H37 108.1
Ti1 C37 H37 147.9
N2 C38 C25 114.0(3)
N2 C38 C37 107.8(3)
C25 C38 C37 112.7(4)
N2 C38 H38 107.3
C25 C38 H38 107.3
C37 C38 H38 107.3
O1 C39 C41 109.6(5)
O1 C39 C40 110.0(5)
C41 C39 C40 112.8(5)
O1 C39 H39 108.1
C41 C39 H39 108.1
C40 C39 H39 108.1
C39 C40 H40A 109.5
C39 C40 H40B 109.5
H40A C40 H40B 109.5
C39 C40 H40C 109.5
H40A C40 H40C 109.5
H40B C40 H40C 109.5
C39 C41 H41A 109.5
C39 C41 H41B 109.5
H41A C41 H41B 109.5
C39 C41 H41C 109.5
H41A C41 H41C 109.5
H41B C41 H41C 109.5
O2 C42 C44 114.4(8)
O2 C42 C43 109.7(7)
C44 C42 C43 106.1(7)
O2 C42 H42 108.8
C44 C42 H42 108.8
C43 C42 H42 108.8
C42 C43 H43A 109.5
C42 C43 H43B 109.5
H43A C43 H43B 109.5
C42 C43 H43C 109.5
H43A C43 H43C 109.5
H43B C43 H43C 109.5
C42 C44 H44A 109.5
C42 C44 H44B 109.5
H44A C44 H44B 109.5
C42 C44 H44C 109.5
H44A C44 H44C 109.5
H44B C44 H44C 109.5

loop_
_geom_bond_atom_site_label_1
_geom_bond_atom_site_label_2
_geom_bond_distance
Ti1 O1 1.798(4)
Ti1 O2 1.856(4)
Ti1 N2 1.893(4)
Ti1 N1 1.919(4)
Ti1 C37 2.712(4)
O1 C39 1.425(6)
O2 C42 1.376(8)
N1 C1 1.439(6)
N1 C37 1.494(6)
N2 C13 1.437(5)
N2 C38 1.496(5)
C1 C2 1.409(6)
C1 C6 1.420(6)
C2 C3 1.392(6)
C2 C10 1.521(6)
C3 C4 1.367(7)
C3 H3 0.9500
C4 C5 1.370(7)
C4 H4 0.9500
C5 C6 1.389(6)
C5 H5 0.9500
C6 C7 1.516(6)
C7 C9 1.532(6)
C7 C8 1.543(7)
C7 H7 1.0000
C8 H8A 0.9800
C8 H8B 0.9800
C8 H8C 0.9800
C9 H9A 0.9800
C9 H9B 0.9800
C9 H9C 0.9800
C10 C12 1.538(7)
C10 C11 1.545(7)
C10 H10 1.0000
C11 H11A 0.9800
C11 H11B 0.9800
C11 H11C 0.9800
C12 H12A 0.9800
C12 H12B 0.9800
C12 H12C 0.9800
C13 C14 1.415(6)
C13 C18 1.411(6)
C14 C15 1.390(6)
C14 C22 1.522(7)
C15 C16 1.357(7)
C15 H15 0.9500
C16 C17 1.394(7)
C16 H16 0.9500
C17 C18 1.377(7)
C17 H17 0.9500
C18 C19 1.519(7)
C19 C21 1.536(7)
C19 C20 1.536(7)
C19 H19 1.0000
C20 H20A 0.9800
C20 H20B 0.9800
C20 H20C 0.9800
C21 H21A 0.9800
C21 H21B 0.9800
C21 H21C 0.9800
C22 C24 1.517(7)
C22 C23 1.532(7)
C22 H22 1.0000
C23 H23A 0.9800
C23 H23B 0.9800
C23 H23C 0.9800
C24 H24A 0.9800
C24 H24B 0.9800
C24 H24C 0.9800
C25 C26 1.380(6)
C25 C30 1.417(6)
C25 C38 1.516(6)
C26 C27 1.372(7)
C26 H26 0.9500
C27 C28 1.394(7)
C27 H27 0.9500
C28 C29 1.367(7)
C28 H28 0.9500
C29 C30 1.398(7)
C29 H29 0.9500
C30 C31 1.469(7)
C31 C36 1.398(6)
C31 C32 1.416(7)
C32 C33 1.379(7)
C32 H32 0.9500
C33 C34 1.370(7)
C33 H33 0.9500
C34 C35 1.389(7)
C34 H34 0.9500
C35 C36 1.389(6)
C35 H35 0.9500
C36 C37 1.541(6)
C37 C38 1.551(6)
C37 H37 1.0000
C38 H38 1.0000
C39 C41 1.485(8)
C39 C40 1.502(8)
C39 H39 1.0000
C40 H40A 0.9800
C40 H40B 0.9800
C40 H40C 0.9800
C41 H41A 0.9800
C41 H41B 0.9800
C41 H41C 0.9800
C42 C44 1.472(9)
C42 C43 1.609(11)
C42 H42 1.0000
C43 H43A 0.9800
C43 H43B 0.9800
C43 H43C 0.9800
C44 H44A 0.9800
C44 H44B 0.9800
C44 H44C 0.9800

loop_
_geom_torsion_atom_site_label_1
_geom_torsion_atom_site_label_2
_geom_torsion_atom_site_label_3
_geom_torsion_atom_site_label_4
_geom_torsion
O2 Ti1 O1 C39 15.0(6)
N2 Ti1 O1 C39 -108.1(6)
N1 Ti1 O1 C39 148.8(5)
C37 Ti1 O1 C39 175.1(5)
O1 Ti1 O2 C42 103(2)
N2 Ti1 O2 C42 -130(2)
N1 Ti1 O2 C42 -30(2)
C37 Ti1 O2 C42 -64(2)
O1 Ti1 N1 C1 -32.6(5)
O2 Ti1 N1 C1 96.6(4)
N2 Ti1 N1 C1 -151.8(4)
C37 Ti1 N1 C1 178.5(6)
O1 Ti1 N1 C37 148.9(3)
O2 Ti1 N1 C37 -81.8(3)
N2 Ti1 N1 C37 29.8(3)
O1 Ti1 N2 C13 31.0(4)
O2 Ti1 N2 C13 -91.1(4)
N1 Ti1 N2 C13 150.1(4)
C37 Ti1 N2 C13 167.7(4)
O1 Ti1 N2 C38 -126.3(3)
O2 Ti1 N2 C38 111.6(3)
N1 Ti1 N2 C38 -7.2(3)
C37 Ti1 N2 C38 10.4(3)
C37 N1 C1 C2 129.9(4)
Ti1 N1 C1 C2 -48.4(6)
C37 N1 C1 C6 -53.9(6)
Ti1 N1 C1 C6 127.8(4)
C6 C1 C2 C3 5.4(7)
N1 C1 C2 C3 -178.4(4)
C6 C1 C2 C10 -173.7(4)
N1 C1 C2 C10 2.6(7)
C1 C2 C3 C4 1.0(7)
C10 C2 C3 C4 -179.9(5)
C2 C3 C4 C5 -3.8(8)
C3 C4 C5 C6 0.3(8)
C4 C5 C6 C1 5.9(7)
C4 C5 C6 C7 -171.2(5)
C2 C1 C6 C5 -8.6(7)
N1 C1 C6 C5 175.2(4)
C2 C1 C6 C7 168.3(4)
N1 C1 C6 C7 -7.8(7)
C5 C6 C7 C9 61.9(6)
C1 C6 C7 C9 -115.1(5)
C5 C6 C7 C8 -62.5(6)
C1 C6 C7 C8 120.5(5)
C3 C2 C10 C12 -72.3(6)
C1 C2 C10 C12 106.7(5)
C3 C2 C10 C11 51.6(6)
C1 C2 C10 C11 -129.3(5)
C38 N2 C13 C14 74.2(5)
Ti1 N2 C13 C14 -82.4(5)
C38 N2 C13 C18 -105.9(5)
Ti1 N2 C13 C18 97.5(5)
C18 C13 C14 C15 3.0(7)
N2 C13 C14 C15 -177.1(4)
C18 C13 C14 C22 -176.7(4)
N2 C13 C14 C22 3.2(7)
C13 C14 C15 C16 -2.2(8)
C22 C14 C15 C16 177.5(5)
C14 C15 C16 C17 0.3(9)
C15 C16 C17 C18 0.9(8)
C16 C17 C18 C13 -0.1(8)
C16 C17 C18 C19 -178.4(5)
C14 C13 C18 C17 -1.9(7)
N2 C13 C18 C17 178.2(4)
C14 C13 C18 C19 176.4(4)
N2 C13 C18 C19 -3.5(7)
C17 C18 C19 C21 -57.9(6)
C13 C18 C19 C21 123.9(5)
C17 C18 C19 C20 64.7(6)
C13 C18 C19 C20 -113.6(5)
C15 C14 C22 C24 64.7(6)
C13 C14 C22 C24 -115.6(5)
C15 C14 C22 C23 -58.6(6)
C13 C14 C22 C23 121.1(5)
C30 C25 C26 C27 1.3(6)
C38 C25 C26 C27 -178.2(4)
C25 C26 C27 C28 1.3(7)
C26 C27 C28 C29 -2.5(7)
C27 C28 C29 C30 1.2(7)
C28 C29 C30 C25 1.4(7)
C28 C29 C30 C31 -177.9(4)
C26 C25 C30 C29 -2.6(6)
C38 C25 C30 C29 176.9(4)
C26 C25 C30 C31 176.7(4)
C38 C25 C30 C31 -3.9(6)
C29 C30 C31 C36 -162.7(4)
C25 C30 C31 C36 18.1(6)
C29 C30 C31 C32 18.1(7)
C25 C30 C31 C32 -161.1(4)
C36 C31 C32 C33 2.5(7)
C30 C31 C32 C33 -178.3(5)
C31 C32 C33 C34 -0.1(8)
C32 C33 C34 C35 -1.8(8)
C33 C34 C35 C36 1.3(8)
C34 C35 C36 C31 1.2(7)
C34 C35 C36 C37 177.3(4)
C32 C31 C36 C35 -3.0(7)
C30 C31 C36 C35 177.8(4)
C32 C31 C36 C37 -179.2(4)
C30 C31 C36 C37 1.6(6)
C1 N1 C37 C36 -100.4(4)
Ti1 N1 C37 C36 78.4(3)
C1 N1 C37 C38 135.8(4)
Ti1 N1 C37 C38 -45.4(4)
C1 N1 C37 Ti1 -178.8(5)
C35 C36 C37 N1 29.3(5)
C31 C36 C37 N1 -154.6(4)
C35 C36 C37 C38 151.4(4)
C31 C36 C37 C38 -32.5(5)
C35 C36 C37 Ti1 72.1(4)
C31 C36 C37 Ti1 -111.8(4)
O1 Ti1 C37 N1 -48.2(4)
O2 Ti1 C37 N1 111.8(3)
N2 Ti1 C37 N1 -145.6(3)
O1 Ti1 C37 C36 -161.8(3)
O2 Ti1 C37 C36 -1.9(3)
N2 Ti1 C37 C36 100.7(3)
N1 Ti1 C37 C36 -113.7(4)
O1 Ti1 C37 C38 87.9(3)
O2 Ti1 C37 C38 -112.2(3)
N2 Ti1 C37 C38 -9.6(2)
N1 Ti1 C37 C38 136.1(4)
C13 N2 C38 C25 56.1(5)
Ti1 N2 C38 C25 -142.9(3)
C13 N2 C38 C37 -177.9(4)
Ti1 N2 C38 C37 -16.9(4)
C26 C25 C38 N2 -84.7(5)
C30 C25 C38 N2 95.9(5)
C26 C25 C38 C37 152.0(4)
C30 C25 C38 C37 -27.4(5)
N1 C37 C38 N2 41.3(4)
C36 C37 C38 N2 -83.1(4)
Ti1 C37 C38 N2 11.2(3)
N1 C37 C38 C25 168.0(3)
C36 C37 C38 C25 43.7(5)
Ti1 C37 C38 C25 138.0(3)
Ti1 O1 C39 C41 -175.0(4)
Ti1 O1 C39 C40 60.4(8)
Ti1 O2 C42 C44 -124.6(17)
Ti1 O2 C42 C43 116.3(19)
